data_4300694
_journal_name_full 'Inorganic Chemistry'
_journal_paper_doi 10.1021/ic051860p
_journal_year 2006
_chemical_formula_sum 'C97 H199 Cl8 Cu5 F6 Fe4 Mo2 O5 P10 S11'
_chemical_formula_weight 3238.68
_space_group_IT_number 2
_symmetry_cell_setting triclinic
_symmetry_space_group_name_Hall '-P 1'
_symmetry_space_group_name_H-M 'P -1'
_cell_angle_alpha 84.443(3)
_cell_angle_beta 75.427(3)
_cell_angle_gamma 66.400(3)
_cell_formula_units_Z 2
_cell_length_a 15.860(3)
_cell_length_b 18.159(3)
_cell_length_c 28.410(5)
_cell_measurement_temperature 150(2)
_cell_volume 7256(2)
_diffrn_ambient_temperature 150(2)
_exptl_crystal_density_diffrn 1.459
_cod_depositor_comments
;
The following automatic conversions were performed:
'_symmetry_cell_setting' value 'Triclinic' changed to 'triclinic'
according to '/home/saulius/struct/CIF-dictionaries/cif_core.dic'
dictionary named 'cif_core.dic' version 2.4.1 from 2010-06-29.

Automatic conversion script
Id: cif_fix_enum 1527 2010-12-29 10:47:43Z saulius 
;
_cod_database_code 4300694
_ratio_trasmission_factors 0.773610

loop_
_symmetry_equiv_pos_as_xyz
'x, y, z'
'-x, -y, -z'

loop_
_atom_site_label
_atom_site_type_symbol
_atom_site_fract_x
_atom_site_fract_y
_atom_site_fract_z
_atom_site_U_iso_or_equiv
_atom_site_adp_type
_atom_site_occupancy
_atom_site_symmetry_multiplicity
_atom_site_calc_flag
_atom_site_refinement_flags
_atom_site_disorder_assembly
_atom_site_disorder_group
C91 C -0.2283(7) 0.4003(4) 0.4256(4) 0.154(4) Uani 1 1 d . . .
C92 C 0.2863(5) 0.1262(4) -0.0524(3) 0.101(2) Uani 1 1 d . . .
H92A H 0.2172 0.1445 -0.0430 0.151 Uiso 1 1 calc R . .
H92B H 0.3149 0.0674 -0.0540 0.151 Uiso 1 1 calc R . .
H92C H 0.3051 0.1481 -0.0844 0.151 Uiso 1 1 calc R . .
C82 C 0.0585(4) 0.1943(4) 0.0722(2) 0.094(2) Uani 1 1 d . . .
H82A H 0.0793 0.2290 0.0476 0.141 Uiso 1 1 calc R . .
H82B H 0.0397 0.1592 0.0568 0.141 Uiso 1 1 calc R . .
H82C H 0.1105 0.1615 0.0875 0.141 Uiso 1 1 calc R . .
C90 C -0.0865(4) 0.0552(3) 0.2032(3) 0.0777(17) Uani 1 1 d . . .
H90A H -0.0930 0.0033 0.2083 0.117 Uiso 1 1 calc R . .
H90B H -0.1202 0.0858 0.1786 0.117 Uiso 1 1 calc R . .
H90C H -0.1136 0.0854 0.2339 0.117 Uiso 1 1 calc R . .
C85 C -0.0177(5) 0.2319(4) 0.52969(18) 0.0763(17) Uani 1 1 d . . .
H85A H -0.0197 0.1788 0.5401 0.092 Uiso 1 1 calc R . .
H85B H -0.0824 0.2697 0.5281 0.092 Uiso 1 1 calc R . .
C84 C 0.0466(4) 0.2245(4) 0.48151(17) 0.0641(13) Uani 1 1 d . . .
H84A H 0.1104 0.1863 0.4844 0.077 Uiso 1 1 calc R . .
H84B H 0.0504 0.2775 0.4733 0.077 Uiso 1 1 calc R . .
C83 C -0.0792(5) 0.0056(4) 0.4367(2) 0.0778(17) Uani 1 1 d . . .
H83A H -0.0188 -0.0399 0.4360 0.117 Uiso 1 1 calc R . .
H83B H -0.1125 -0.0061 0.4155 0.117 Uiso 1 1 calc R . .
H83C H -0.1181 0.0145 0.4700 0.117 Uiso 1 1 calc R . .
C88 C 0.3421(4) 0.5996(3) 0.3913(2) 0.0726(16) Uani 1 1 d . . .
H88A H 0.3004 0.6398 0.3728 0.109 Uiso 1 1 calc R . .
H88B H 0.4076 0.5939 0.3775 0.109 Uiso 1 1 calc R . .
H88C H 0.3231 0.6168 0.4254 0.109 Uiso 1 1 calc R . .
C89 C 0.3079(4) 0.2617(3) 0.51736(19) 0.0627(13) Uani 1 1 d . . .
H89A H 0.3754 0.2516 0.5070 0.094 Uiso 1 1 calc R . .
H89B H 0.3003 0.2108 0.5261 0.094 Uiso 1 1 calc R . .
H89C H 0.2787 0.2978 0.5456 0.094 Uiso 1 1 calc R . .
C87 C 0.5237(5) -0.1481(3) 0.3824(2) 0.0758(17) Uani 1 1 d . . .
H87A H 0.5531 -0.1558 0.4099 0.114 Uiso 1 1 calc R . .
H87B H 0.5499 -0.1985 0.3641 0.114 Uiso 1 1 calc R . .
H87C H 0.4552 -0.1318 0.3944 0.114 Uiso 1 1 calc R . .
C77 C -0.1197(4) 0.7238(3) 0.33887(19) 0.0664(15) Uani 1 1 d . . .
H77A H -0.1156 0.6863 0.3663 0.100 Uiso 1 1 calc R . .
H77B H -0.1598 0.7786 0.3509 0.100 Uiso 1 1 calc R . .
H77C H -0.0562 0.7210 0.3226 0.100 Uiso 1 1 calc R . .
C81 C -0.2781(4) 0.4792(3) 0.10123(19) 0.0671(14) Uani 1 1 d . . .
H81A H -0.2732 0.4314 0.0856 0.101 Uiso 1 1 calc R . .
H81B H -0.2773 0.5210 0.0768 0.101 Uiso 1 1 calc R . .
H81C H -0.3373 0.4992 0.1262 0.101 Uiso 1 1 calc R . .
C86 C 0.8357(3) -0.0469(3) 0.3292(2) 0.0652(14) Uani 1 1 d . . .
H86A H 0.8490 -0.0848 0.3034 0.098 Uiso 1 1 calc R . .
H86B H 0.8711 -0.0747 0.3538 0.098 Uiso 1 1 calc R . .
H86C H 0.8548 -0.0028 0.3153 0.098 Uiso 1 1 calc R . .
C79 C 0.2851(4) -0.2088(3) 0.10774(19) 0.0573(13) Uani 1 1 d . . .
H79A H 0.2582 -0.1766 0.0814 0.086 Uiso 1 1 calc R . .
H79B H 0.2749 -0.2590 0.1108 0.086 Uiso 1 1 calc R . .
H79C H 0.3531 -0.2211 0.1004 0.086 Uiso 1 1 calc R . .
C80 C -0.1955(4) 0.4578(3) 0.12443(18) 0.0576(12) Uani 1 1 d . . .
H80A H -0.1969 0.5072 0.1373 0.069 Uiso 1 1 calc R . .
H80B H -0.1356 0.4343 0.0995 0.069 Uiso 1 1 calc R . .
C78 C -0.0953(4) 0.6862(3) 0.09872(17) 0.0533(11) Uani 1 1 d . . .
H78A H -0.1302 0.7422 0.1097 0.080 Uiso 1 1 calc R . .
H78B H -0.1125 0.6788 0.0692 0.080 Uiso 1 1 calc R . .
H78C H -0.0272 0.6734 0.0916 0.080 Uiso 1 1 calc R . .
C76 C -0.1623(3) 0.7013(2) 0.30313(17) 0.0487(10) Uani 1 1 d . . .
H76A H -0.1670 0.7396 0.2757 0.058 Uiso 1 1 calc R . .
H76B H -0.2271 0.7056 0.3195 0.058 Uiso 1 1 calc R . .
C74 C 0.2601(3) 0.3007(2) 0.47597(16) 0.0458(10) Uani 1 1 d . . .
H74A H 0.2890 0.2637 0.4477 0.055 Uiso 1 1 calc R . .
H74B H 0.1922 0.3097 0.4863 0.055 Uiso 1 1 calc R . .
C75 C -0.1033(3) 0.6162(2) 0.28351(15) 0.0396(9) Uani 1 1 d . . .
H75A H -0.1038 0.5788 0.3112 0.047 Uiso 1 1 calc R . .
H75B H -0.0372 0.6114 0.2710 0.047 Uiso 1 1 calc R . .
C60 C 0.3960(4) -0.1454(3) 0.28652(18) 0.0601(13) Uani 1 1 d . . .
H60A H 0.3675 -0.1116 0.3158 0.090 Uiso 1 1 calc R . .
H60B H 0.4648 -0.1614 0.2787 0.090 Uiso 1 1 calc R . .
H60C H 0.3813 -0.1935 0.2923 0.090 Uiso 1 1 calc R . .
C59 C 0.0180(3) 0.0410(3) 0.1861(2) 0.0596(13) Uani 1 1 d . . .
H59A H 0.0452 0.0093 0.1556 0.071 Uiso 1 1 calc R . .
H59B H 0.0238 0.0935 0.1790 0.071 Uiso 1 1 calc R . .
C71 C 0.5115(3) 0.5250(3) 0.06042(15) 0.0524(11) Uani 1 1 d . . .
H71A H 0.4615 0.5617 0.0450 0.079 Uiso 1 1 calc R . .
H71B H 0.5534 0.4795 0.0386 0.079 Uiso 1 1 calc R . .
H71C H 0.5481 0.5535 0.0672 0.079 Uiso 1 1 calc R . .
C66 C -0.0239(4) 0.2450(3) 0.11008(18) 0.0572(12) Uani 1 1 d . . .
H66A H -0.0481 0.2095 0.1331 0.069 Uiso 1 1 calc R . .
H66B H -0.0750 0.2797 0.0942 0.069 Uiso 1 1 calc R . .
C63 C -0.4102(4) 0.6182(4) 0.3114(3) 0.105(3) Uani 1 1 d . . .
H63A H -0.4314 0.6756 0.3178 0.158 Uiso 1 1 calc R . .
H63B H -0.4317 0.5918 0.3409 0.158 Uiso 1 1 calc R . .
H63C H -0.4367 0.6111 0.2853 0.158 Uiso 1 1 calc R . .
C58 C 0.0867(4) 0.5127(3) 0.0344(2) 0.0641(13) Uani 1 1 d . . .
H58A H 0.0936 0.5335 0.0632 0.096 Uiso 1 1 calc R . .
H58B H 0.0196 0.5260 0.0366 0.096 Uiso 1 1 calc R . .
H58C H 0.1128 0.5370 0.0051 0.096 Uiso 1 1 calc R . .
C64 C -0.1197(4) 0.6319(3) 0.13761(17) 0.0547(11) Uani 1 1 d . . .
H64A H -0.1865 0.6398 0.1413 0.066 Uiso 1 1 calc R . .
H64B H -0.0797 0.5754 0.1276 0.066 Uiso 1 1 calc R . .
C73 C 0.6638(4) 0.2596(3) 0.1653(2) 0.0793(18) Uani 1 1 d . . .
H73A H 0.7024 0.2403 0.1327 0.119 Uiso 1 1 calc R . .
H73B H 0.7013 0.2720 0.1835 0.119 Uiso 1 1 calc R . .
H73C H 0.6081 0.3081 0.1625 0.119 Uiso 1 1 calc R . .
C61 C -0.2643(3) 0.6214(3) 0.2523(2) 0.0558(12) Uani 1 1 d . . .
H61A H -0.2885 0.6796 0.2593 0.067 Uiso 1 1 calc R . .
H61B H -0.2879 0.6150 0.2245 0.067 Uiso 1 1 calc R . .
C39 C -0.1819(3) 0.3095(3) 0.27851(16) 0.0463(10) Uani 1 1 d . . .
H39A H -0.2405 0.3523 0.2721 0.056 Uiso 1 1 calc R . .
H39B H -0.1548 0.3335 0.2975 0.056 Uiso 1 1 calc R . .
C62 C -0.3011(4) 0.5804(3) 0.2957(2) 0.0728(16) Uani 1 1 d . . .
H62A H -0.2745 0.5841 0.3230 0.087 Uiso 1 1 calc R . .
H62B H -0.2799 0.5228 0.2881 0.087 Uiso 1 1 calc R . .
C55 C 0.4532(3) 0.0292(3) 0.08352(17) 0.0532(11) Uani 1 1 d . . .
H55A H 0.4632 -0.0246 0.0970 0.080 Uiso 1 1 calc R . .
H55B H 0.4791 0.0251 0.0483 0.080 Uiso 1 1 calc R . .
H55C H 0.3852 0.0625 0.0904 0.080 Uiso 1 1 calc R . .
C53 C 0.3198(5) 0.1550(4) -0.0154(2) 0.0800(18) Uani 1 1 d . . .
H53A H 0.3006 0.1331 0.0169 0.096 Uiso 1 1 calc R . .
H53B H 0.3897 0.1351 -0.0243 0.096 Uiso 1 1 calc R . .
C52 C 0.2785(4) 0.2442(3) -0.01319(16) 0.0588(13) Uani 1 1 d . . .
H52A H 0.2088 0.2628 -0.0061 0.071 Uiso 1 1 calc R . .
H52B H 0.2992 0.2647 -0.0458 0.071 Uiso 1 1 calc R . .
C68 C 0.5322(3) 0.2827(2) 0.38950(17) 0.0495(11) Uani 1 1 d . . .
H68A H 0.4673 0.3143 0.3864 0.074 Uiso 1 1 calc R . .
H68B H 0.5712 0.3138 0.3773 0.074 Uiso 1 1 calc R . .
H68C H 0.5321 0.2695 0.4238 0.074 Uiso 1 1 calc R . .
C57 C 0.7066(4) -0.1437(3) 0.2026(2) 0.0653(14) Uani 1 1 d . . .
H57A H 0.7502 -0.1502 0.1706 0.098 Uiso 1 1 calc R . .
H57B H 0.6907 -0.1910 0.2099 0.098 Uiso 1 1 calc R . .
H57C H 0.7368 -0.1377 0.2274 0.098 Uiso 1 1 calc R . .
C56 C 0.6173(3) -0.0696(2) 0.20265(17) 0.0456(10) Uani 1 1 d . . .
H56A H 0.5759 -0.0607 0.2359 0.055 Uiso 1 1 calc R . .
H56B H 0.5828 -0.0789 0.1808 0.055 Uiso 1 1 calc R . .
C48 C -0.0875(4) 0.2754(4) 0.4171(2) 0.0775(18) Uani 1 1 d . . .
C40 C -0.2066(4) 0.2428(3) 0.3086(2) 0.0624(14) Uani 1 1 d . . .
H40A H -0.2329 0.2184 0.2898 0.094 Uiso 1 1 calc R . .
H40B H -0.2534 0.2658 0.3388 0.094 Uiso 1 1 calc R . .
H40C H -0.1493 0.2016 0.3165 0.094 Uiso 1 1 calc R . .
C49 C 0.4338(3) 0.2650(3) 0.01188(17) 0.0580(12) Uani 1 1 d . . .
H49A H 0.4668 0.2058 0.0124 0.070 Uiso 1 1 calc R . .
H49B H 0.4480 0.2825 -0.0223 0.070 Uiso 1 1 calc R . .
C72 C 0.6320(3) 0.1944(3) 0.19182(18) 0.0532(11) Uani 1 1 d . . .
H72A H 0.6884 0.1454 0.1944 0.064 Uiso 1 1 calc R . .
H72B H 0.5953 0.2132 0.2252 0.064 Uiso 1 1 calc R . .
C47 C -0.0598(4) 0.0842(4) 0.4179(2) 0.0770(17) Uani 1 1 d . . .
H47A H -0.0163 0.0737 0.3852 0.092 Uiso 1 1 calc R . .
H47B H -0.1200 0.1286 0.4150 0.092 Uiso 1 1 calc R . .
C42 C -0.1063(3) 0.6460(2) 0.18458(17) 0.0493(11) Uani 1 1 d . . .
H42A H -0.1453 0.7030 0.1938 0.059 Uiso 1 1 calc R . .
H42B H -0.0393 0.6377 0.1805 0.059 Uiso 1 1 calc R . .
C50 C 0.4728(4) 0.3001(4) 0.04071(18) 0.0687(15) Uani 1 1 d . . .
H50A H 0.4548 0.2859 0.0752 0.082 Uiso 1 1 calc R . .
H50B H 0.4432 0.3594 0.0382 0.082 Uiso 1 1 calc R . .
C70 C 0.7301(3) -0.0131(3) 0.35283(16) 0.0468(10) Uani 1 1 d . . .
H70A H 0.7119 -0.0570 0.3690 0.056 Uiso 1 1 calc R . .
H70B H 0.7164 0.0269 0.3780 0.056 Uiso 1 1 calc R . .
C44 C 0.5564(3) 0.4431(3) 0.27367(18) 0.0538(11) Uani 1 1 d . . .
H44A H 0.5208 0.4332 0.3054 0.081 Uiso 1 1 calc R . .
H44B H 0.6031 0.4627 0.2783 0.081 Uiso 1 1 calc R . .
H44C H 0.5890 0.3930 0.2548 0.081 Uiso 1 1 calc R . .
C67 C 0.5723(3) 0.2056(2) 0.36016(15) 0.0394(9) Uani 1 1 d . . .
H67A H 0.6401 0.1770 0.3602 0.047 Uiso 1 1 calc R . .
H67B H 0.5676 0.2191 0.3261 0.047 Uiso 1 1 calc R . .
C69 C 0.5436(4) -0.0833(3) 0.34938(18) 0.0550(12) Uani 1 1 d . . .
H69A H 0.5100 -0.0732 0.3229 0.066 Uiso 1 1 calc R . .
H69B H 0.6123 -0.1029 0.3343 0.066 Uiso 1 1 calc R . .
C41 C 0.0009(3) 0.2982(3) 0.13871(16) 0.0458(10) Uani 1 1 d . . .
H41A H 0.0207 0.3359 0.1156 0.055 Uiso 1 1 calc R . .
H41B H 0.0563 0.2632 0.1516 0.055 Uiso 1 1 calc R . .
C51 C 0.5805(4) 0.2740(3) 0.0260(2) 0.0685(14) Uani 1 1 d . . .
H51A H 0.6109 0.2152 0.0255 0.103 Uiso 1 1 calc R . .
H51B H 0.6010 0.2953 0.0496 0.103 Uiso 1 1 calc R . .
H51C H 0.5987 0.2948 -0.0064 0.103 Uiso 1 1 calc R . .
C45 C 0.0710(3) 0.7693(2) 0.11726(16) 0.0424(10) Uani 1 1 d . . .
C46 C 0.2910(3) -0.0019(2) 0.46559(14) 0.0442(10) Uani 1 1 d . . .
C54 C 0.5026(3) 0.0671(3) 0.10653(15) 0.0484(10) Uani 1 1 d . . .
H54A H 0.5004 0.1178 0.0894 0.058 Uiso 1 1 calc R . .
H54B H 0.5698 0.0304 0.1026 0.058 Uiso 1 1 calc R . .
C43 C 0.4883(3) 0.5062(2) 0.24634(16) 0.0443(10) Uani 1 1 d . . .
H43A H 0.4526 0.5557 0.2663 0.053 Uiso 1 1 calc R . .
H43B H 0.5248 0.5199 0.2155 0.053 Uiso 1 1 calc R . .
C38 C 0.2367(3) -0.1615(2) 0.15554(17) 0.0465(10) Uani 1 1 d . . .
H38A H 0.1683 -0.1505 0.1635 0.056 Uiso 1 1 calc R . .
H38B H 0.2640 -0.1939 0.1822 0.056 Uiso 1 1 calc R . .
C3 C 0.0744(3) -0.0028(2) 0.22328(16) 0.0452(10) Uani 1 1 d . . .
H3A H 0.0687 -0.0553 0.2302 0.054 Uiso 1 1 calc R . .
H3B H 0.0462 0.0287 0.2539 0.054 Uiso 1 1 calc R . .
C27 C 0.3346(3) 0.5186(3) 0.38859(18) 0.0508(11) Uani 1 1 d . . .
H27A H 0.3594 0.4989 0.3546 0.061 Uiso 1 1 calc R . .
H27B H 0.3738 0.4789 0.4089 0.061 Uiso 1 1 calc R . .
C6 C 0.1399(3) 0.4219(3) 0.03187(17) 0.0535(11) Uani 1 1 d . . .
H6A H 0.1138 0.3977 0.0617 0.064 Uiso 1 1 calc R . .
H6B H 0.1301 0.4008 0.0037 0.064 Uiso 1 1 calc R . .
C25 C -0.0750(3) 0.5311(3) 0.42317(15) 0.0498(11) Uani 1 1 d . . .
H25A H -0.0880 0.4870 0.4418 0.075 Uiso 1 1 calc R . .
H25B H -0.1119 0.5488 0.3982 0.075 Uiso 1 1 calc R . .
H25C H -0.0928 0.5761 0.4451 0.075 Uiso 1 1 calc R . .
C29 C -0.0171(4) 0.1088(4) 0.45184(18) 0.0675(15) Uani 1 1 d . . .
H29A H 0.0387 0.0620 0.4579 0.081 Uiso 1 1 calc R . .
H29B H -0.0638 0.1253 0.4833 0.081 Uiso 1 1 calc R . .
C16 C 0.3051(4) -0.0821(2) 0.47742(16) 0.0539(12) Uani 1 1 d . . .
C34 C 0.4036(3) 0.5627(2) 0.14325(13) 0.0343(8) Uani 1 1 d . . .
H34A H 0.3588 0.6038 0.1261 0.041 Uiso 1 1 calc R . .
H34B H 0.4437 0.5874 0.1513 0.041 Uiso 1 1 calc R . .
C32 C 0.1825(4) 0.7299(3) 0.30153(17) 0.0538(12) Uani 1 1 d . . .
H32A H 0.2363 0.7427 0.3028 0.081 Uiso 1 1 calc R . .
H32B H 0.1426 0.7327 0.3344 0.081 Uiso 1 1 calc R . .
H32C H 0.1453 0.7686 0.2806 0.081 Uiso 1 1 calc R . .
C9 C 0.1271(3) 0.7304(2) 0.07430(15) 0.0430(10) Uani 1 1 d . . .
C18 C 0.4571(3) 0.0851(2) 0.16071(13) 0.0323(8) Uani 1 1 d . . .
H18A H 0.4374 0.0408 0.1748 0.039 Uiso 1 1 calc R . .
H18B H 0.3990 0.1348 0.1636 0.039 Uiso 1 1 calc R . .
C26 C 0.2335(3) 0.5257(2) 0.40593(14) 0.0389(9) Uani 1 1 d . . .
H26A H 0.1962 0.5620 0.3837 0.047 Uiso 1 1 calc R . .
H26B H 0.2072 0.5512 0.4385 0.047 Uiso 1 1 calc R . .
C17 C 0.6369(3) 0.0053(2) 0.18634(14) 0.0344(8) Uani 1 1 d . . .
H17A H 0.6670 0.0008 0.1511 0.041 Uiso 1 1 calc R . .
H17B H 0.6821 0.0086 0.2037 0.041 Uiso 1 1 calc R . .
C35 C 0.4670(3) 0.4940(2) 0.10801(14) 0.0430(10) Uani 1 1 d . . .
H35A H 0.4294 0.4657 0.1012 0.052 Uiso 1 1 calc R . .
H35B H 0.5175 0.4551 0.1229 0.052 Uiso 1 1 calc R . .
C4 C 0.2503(3) -0.0826(2) 0.15118(15) 0.0368(8) Uani 1 1 d . . .
H4A H 0.2233 -0.0515 0.1242 0.044 Uiso 1 1 calc R . .
H4B H 0.3190 -0.0949 0.1422 0.044 Uiso 1 1 calc R . .
C5 C 0.2451(3) 0.3973(2) 0.02687(15) 0.0458(10) Uani 1 1 d . . .
H5A H 0.2543 0.4246 0.0525 0.055 Uiso 1 1 calc R . .
H5B H 0.2724 0.4158 -0.0050 0.055 Uiso 1 1 calc R . .
C15 C 0.2738(4) -0.1235(2) 0.45250(15) 0.0496(12) Uani 1 1 d . . .
C14 C 0.2269(3) -0.0857(2) 0.41587(14) 0.0406(9) Uani 1 1 d . . .
C12 C 0.2465(3) 0.0359(2) 0.42872(13) 0.0357(8) Uani 1 1 d . . .
C11 C 0.0718(3) 0.7271(2) 0.16156(14) 0.0350(8) Uani 1 1 d . . .
C20 C 0.5135(3) -0.0049(2) 0.37582(15) 0.0413(9) Uani 1 1 d . . .
H20A H 0.5447 -0.0156 0.4033 0.050 Uiso 1 1 calc R . .
H20B H 0.4443 0.0159 0.3896 0.050 Uiso 1 1 calc R . .
C31 C 0.2188(3) 0.6451(2) 0.28102(14) 0.0386(9) Uani 1 1 d . . .
H31A H 0.2561 0.6060 0.3023 0.046 Uiso 1 1 calc R . .
H31B H 0.1644 0.6316 0.2806 0.046 Uiso 1 1 calc R . .
C36 C -0.1985(3) 0.3981(2) 0.16567(15) 0.0385(9) Uani 1 1 d . . .
H36A H -0.2083 0.3532 0.1539 0.046 Uiso 1 1 calc R . .
H36B H -0.2535 0.4250 0.1926 0.046 Uiso 1 1 calc R . .
C7 C 0.1842(2) 0.6052(2) 0.11800(13) 0.0286(7) Uani 1 1 d . . .
C24 C 0.0293(3) 0.5027(2) 0.39904(13) 0.0354(8) Uani 1 1 d . . .
H24A H 0.0439 0.5491 0.3842 0.042 Uiso 1 1 calc R . .
H24B H 0.0448 0.4641 0.3727 0.042 Uiso 1 1 calc R . .
C2 C 0.3566(3) -0.0985(2) 0.24431(16) 0.0456(10) Uani 1 1 d . . .
H2A H 0.3877 -0.1320 0.2145 0.055 Uiso 1 1 calc R . .
H2B H 0.3712 -0.0498 0.2387 0.055 Uiso 1 1 calc R . .
C21 C 0.6715(3) 0.0266(2) 0.31558(15) 0.0382(9) Uani 1 1 d . . .
H21A H 0.6869 -0.0143 0.2907 0.046 Uiso 1 1 calc R . .
H21B H 0.6927 0.0689 0.2990 0.046 Uiso 1 1 calc R . .
C1 C 0.2496(3) -0.0740(2) 0.25411(15) 0.0418(9) Uani 1 1 d . . .
H1A H 0.2190 -0.0400 0.2837 0.050 Uiso 1 1 calc R . .
H1B H 0.2356 -0.1229 0.2607 0.050 Uiso 1 1 calc R . .
C28 C 0.2691(3) 0.3804(2) 0.46074(13) 0.0348(8) Uani 1 1 d . . .
H28A H 0.3371 0.3710 0.4522 0.042 Uiso 1 1 calc R . .
H28B H 0.2383 0.4173 0.4891 0.042 Uiso 1 1 calc R . .
C10 C 0.1258(2) 0.64493(19) 0.16213(12) 0.0264(7) Uani 1 1 d . . .
C22 C 0.5206(3) 0.1499(2) 0.38032(14) 0.0358(8) Uani 1 1 d . . .
H22A H 0.4518 0.1825 0.3898 0.043 Uiso 1 1 calc R . .
H22B H 0.5410 0.1235 0.4100 0.043 Uiso 1 1 calc R . .
C8 C 0.1848(3) 0.6489(2) 0.07470(13) 0.0344(8) Uani 1 1 d . . .
C23 C 0.0905(3) 0.4623(2) 0.43541(13) 0.0331(8) Uani 1 1 d . . .
H23A H 0.0772 0.4147 0.4491 0.040 Uiso 1 1 calc R . .
H23B H 0.0719 0.5002 0.4625 0.040 Uiso 1 1 calc R . .
C37 C -0.1119(3) 0.2783(2) 0.23059(15) 0.0381(9) Uani 1 1 d . . .
H37A H -0.1352 0.2474 0.2140 0.046 Uiso 1 1 calc R . .
H37B H -0.0507 0.2409 0.2373 0.046 Uiso 1 1 calc R . .
C13 C 0.2130(3) -0.0064(2) 0.40352(13) 0.0346(8) Uani 1 1 d . . .
C19 C 0.5713(3) 0.1739(2) 0.16555(15) 0.0363(8) Uani 1 1 d . . .
H19A H 0.6087 0.1539 0.1325 0.044 Uiso 1 1 calc R . .
H19B H 0.5160 0.2234 0.1622 0.044 Uiso 1 1 calc R . .
C33 C 0.4196(3) 0.4751(2) 0.23531(13) 0.0315(8) Uani 1 1 d . . .
H33A H 0.3834 0.4628 0.2667 0.038 Uiso 1 1 calc R . .
H33B H 0.4572 0.4238 0.2173 0.038 Uiso 1 1 calc R . .
C30 C 0.2801(3) 0.63879(19) 0.22984(13) 0.0306(8) Uani 1 1 d . . .
H30A H 0.3312 0.6564 0.2307 0.037 Uiso 1 1 calc R . .
H30B H 0.2409 0.6771 0.2090 0.037 Uiso 1 1 calc R . .
O1 O 0.23086(19) 0.11156(14) 0.41529(9) 0.0328(6) Uani 1 1 d . . .
O2 O 0.16860(18) 0.03309(13) 0.36951(9) 0.0315(6) Uani 1 1 d . . .
O3 O 0.12679(16) 0.60007(12) 0.20208(8) 0.0263(5) Uani 1 1 d . . .
O4 O 0.23657(17) 0.52801(13) 0.12072(8) 0.0270(5) Uani 1 1 d . . .
Cl3 Cl 0.29286(13) -0.22309(6) 0.46618(5) 0.0754(4) Uani 1 1 d . . .
Cl2 Cl 0.36250(14) -0.12864(7) 0.52302(5) 0.0879(5) Uani 1 1 d . . .
Cl7 Cl 0.12708(11) 0.78198(7) 0.02016(5) 0.0689(4) Uani 1 1 d . . .
Cl6 Cl -0.00089(10) 0.87035(6) 0.11785(5) 0.0651(3) Uani 1 1 d . . .
Cl1 Cl 0.32736(11) 0.05248(7) 0.49708(4) 0.0616(3) Uani 1 1 d . . .
P1 P 0.01879(8) 0.19086(7) 0.42801(4) 0.0441(3) Uani 1 1 d . . .
Cl4 Cl 0.18318(9) -0.13571(6) 0.38564(4) 0.0493(3) Uani 1 1 d . . .
P8 P 0.30835(8) 0.29016(6) 0.03152(4) 0.0393(2) Uani 1 1 d . . .
P5 P -0.09148(7) 0.35696(6) 0.18930(4) 0.0317(2) Uani 1 1 d . . .
Cl8 Cl 0.26083(8) 0.59964(6) 0.02204(3) 0.0467(2) Uani 1 1 d . . .
Cl5 Cl 0.00524(7) 0.77470(5) 0.21647(4) 0.0440(2) Uani 1 1 d . . .
Mo2 Mo 0.216149(19) 0.480024(15) 0.190900(10) 0.02051(6) Uani 1 1 d . . .
Mo1 Mo 0.16887(2) 0.148689(16) 0.356688(10) 0.02311(7) Uani 1 1 d . . .
Fe1 Fe 0.27470(3) 0.22305(3) 0.301177(16) 0.02097(10) Uani 1 1 d . . .
Fe4 Fe 0.29423(3) 0.34392(3) 0.240332(16) 0.02074(10) Uani 1 1 d . . .
Cu3 Cu 0.23658(3) 0.34620(2) 0.148480(15) 0.02625(9) Uani 1 1 d . . .
Cu7 Cu 0.46235(3) 0.12203(2) 0.277723(15) 0.02822(9) Uani 1 1 d . . .
Cu8 Cu -0.05860(3) 0.44710(2) 0.222479(16) 0.02927(10) Uani 1 1 d . . .
Cu2 Cu 0.20533(3) 0.12416(2) 0.260859(15) 0.02821(9) Uani 1 1 d . . .
Fe3 Fe 0.11157(3) 0.40291(3) 0.246011(16) 0.02126(10) Uani 1 1 d . . .
Fe2 Fe 0.09170(3) 0.28133(3) 0.304283(17) 0.02262(10) Uani 1 1 d . . .
Cu1 Cu 0.26780(3) 0.35563(3) 0.343020(17) 0.03767(11) Uani 1 1 d . . .
S5 S 0.09491(6) 0.44878(5) 0.17059(3) 0.02371(16) Uani 1 1 d . . .
P2 P 0.33461(6) 0.53969(5) 0.20062(3) 0.02573(18) Uani 1 1 d . . .
S6 S 0.18609(6) 0.46304(4) 0.27664(3) 0.02252(16) Uani 1 1 d . . .
S7 S 0.35604(6) 0.36878(5) 0.16357(3) 0.02409(16) Uani 1 1 d . . .
S4 S 0.21007(6) 0.26699(4) 0.23339(3) 0.02141(16) Uani 1 1 d . . .
S3 S 0.32202(6) 0.08844(5) 0.30138(3) 0.02506(17) Uani 1 1 d . . .
S9 S -0.01763(6) 0.40270(5) 0.29860(3) 0.02619(17) Uani 1 1 d . . .
S1 S 0.05988(6) 0.17022(5) 0.30944(3) 0.02664(17) Uani 1 1 d . . .
S2 S 0.15645(6) 0.28040(5) 0.36767(3) 0.02438(17) Uani 1 1 d . . .
P3 P 0.21813(7) 0.43017(5) 0.40957(3) 0.02972(19) Uani 1 1 d . . .
S8 S 0.39090(6) 0.27036(5) 0.28942(3) 0.02332(16) Uani 1 1 d . . .
P6 P 0.54216(7) 0.07238(6) 0.33703(3) 0.0314(2) Uani 1 1 d . . .
S11 S 0.26825(7) 0.24736(5) 0.09737(3) 0.03129(19) Uani 1 1 d . . .
P9 P 0.19804(7) -0.01990(6) 0.20494(4) 0.0347(2) Uani 1 1 d . . .
S10 S 0.21932(7) 0.08173(5) 0.18699(3) 0.0348(2) Uani 1 1 d . . .
P7 P 0.52948(6) 0.09781(5) 0.19762(3) 0.02730(18) Uani 1 1 d . . .
P4 P -0.13710(7) 0.58149(6) 0.23589(4) 0.0355(2) Uani 1 1 d . . .
P10 P 0.44839(8) 0.28254(7) 0.84752(4) 0.0434(2) Uani 1 1 d . . .
F1 F 0.4590(2) 0.32107(18) 0.89248(10) 0.0720(8) Uani 1 1 d . . .
F6 F 0.55346(19) 0.27067(18) 0.82006(11) 0.0676(8) Uani 1 1 d . . .
F3 F 0.4104(2) 0.36933(16) 0.82365(11) 0.0707(8) Uani 1 1 d . . .
F4 F 0.4872(2) 0.19594(17) 0.87145(13) 0.0778(9) Uani 1 1 d . . .
F5 F 0.4377(2) 0.24436(18) 0.80237(12) 0.0714(8) Uani 1 1 d . . .
F2 F 0.3431(2) 0.2959(2) 0.87482(13) 0.0894(11) Uani 1 1 d . . .
C93 C 0.0156(5) 0.2615(5) 0.5652(2) 0.097(2) Uani 1 1 d . . .
H93A H 0.0779 0.2221 0.5683 0.145 Uiso 1 1 calc R . .
H93B H -0.0294 0.2694 0.5969 0.145 Uiso 1 1 calc R . .
H93C H 0.0204 0.3128 0.5539 0.145 Uiso 1 1 calc R . .
O5 O 0.2240(8) 0.9491(7) 0.9683(5) 0.247(5) Uiso 1 1 d . . .
C99 C 0.0624(13) 0.9858(12) 0.9837(8) 0.244(8) Uiso 0.92 1 d P . .
C94B C -0.1732(8) 0.3228(7) 0.4517(5) 0.098(4) Uani 0.54 1 d P . .
C94A C -0.1055(6) 0.3494(5) 0.4266(3) 0.047(2) Uani 0.50 1 d P . .
C99C C 0.1450(11) 0.9349(9) 0.9238(6) 0.221(10) Uiso 1.00(4) 1 d . . .
C130 C 0.5080(8) 0.5212(6) 0.4834(4) 0.138(3) Uiso 1 1 d . . .
C131 C 0.5313(10) 0.5999(9) 0.4790(5) 0.207(6) Uiso 1 1 d . . .
C141 C 0.201(2) 0.9923(16) 1.0229(11) 0.368(13) Uiso 1 1 d . . .
C99B C 0.1303(9) 0.9757(7) 0.9674(5) 0.045(3) Uani 0.35 1 d P . .
C140 C 0.3289(16) 0.9482(12) 1.0236(8) 0.293(9) Uiso 1 1 d . . .

loop_
_atom_site_aniso_label
_atom_site_aniso_U_11
_atom_site_aniso_U_22
_atom_site_aniso_U_33
_atom_site_aniso_U_23
_atom_site_aniso_U_13
_atom_site_aniso_U_12
C91 0.176(9) 0.066(4) 0.158(9) -0.020(5) -0.083(8) 0.046(5)
C92 0.103(5) 0.087(4) 0.094(5) -0.051(4) -0.047(4) 0.007(4)
C82 0.076(4) 0.116(5) 0.094(5) -0.064(4) 0.008(4) -0.044(4)
C90 0.043(3) 0.073(4) 0.110(5) -0.001(3) -0.011(3) -0.019(3)
C85 0.106(5) 0.088(4) 0.041(3) -0.007(3) 0.007(3) -0.057(4)
C84 0.060(3) 0.092(4) 0.043(3) 0.009(3) -0.009(2) -0.036(3)
C83 0.105(5) 0.097(4) 0.058(3) 0.013(3) -0.013(3) -0.072(4)
C88 0.082(4) 0.071(3) 0.088(4) 0.002(3) -0.022(3) -0.052(3)
C89 0.079(4) 0.051(3) 0.058(3) 0.013(2) -0.034(3) -0.019(3)
C87 0.113(5) 0.050(3) 0.076(4) 0.021(3) -0.040(4) -0.038(3)
C77 0.109(5) 0.046(3) 0.053(3) -0.001(2) -0.027(3) -0.034(3)
C81 0.078(4) 0.067(3) 0.049(3) 0.009(2) -0.028(3) -0.015(3)
C86 0.041(3) 0.068(3) 0.078(4) -0.004(3) -0.028(3) -0.004(2)
C79 0.062(3) 0.043(2) 0.073(3) -0.018(2) -0.025(3) -0.016(2)
C80 0.072(3) 0.059(3) 0.056(3) 0.022(2) -0.031(3) -0.035(3)
C78 0.064(3) 0.048(2) 0.048(3) 0.013(2) -0.027(2) -0.017(2)
C76 0.057(3) 0.034(2) 0.049(3) -0.0046(18) -0.008(2) -0.012(2)
C74 0.058(3) 0.038(2) 0.041(2) -0.0004(18) -0.015(2) -0.016(2)
C75 0.043(2) 0.0328(19) 0.042(2) 0.0030(17) -0.0118(19) -0.0137(18)
C60 0.074(3) 0.059(3) 0.056(3) 0.008(2) -0.029(3) -0.028(3)
C59 0.044(3) 0.052(3) 0.080(4) 0.005(2) -0.014(3) -0.017(2)
C71 0.054(3) 0.071(3) 0.030(2) -0.003(2) 0.008(2) -0.032(2)
C66 0.058(3) 0.060(3) 0.058(3) -0.021(2) -0.006(2) -0.026(2)
C63 0.058(4) 0.098(5) 0.146(7) -0.037(5) 0.025(4) -0.037(4)
C58 0.069(3) 0.048(3) 0.062(3) 0.004(2) -0.019(3) -0.007(2)
C64 0.058(3) 0.048(2) 0.050(3) 0.003(2) -0.006(2) -0.017(2)
C73 0.075(4) 0.065(3) 0.108(5) -0.006(3) -0.002(3) -0.048(3)
C61 0.036(2) 0.050(3) 0.077(4) -0.013(2) -0.014(2) -0.008(2)
C39 0.040(2) 0.054(2) 0.049(3) 0.015(2) -0.013(2) -0.024(2)
C62 0.051(3) 0.054(3) 0.109(5) -0.019(3) -0.008(3) -0.018(3)
C55 0.058(3) 0.054(3) 0.041(3) -0.011(2) -0.017(2) -0.010(2)
C53 0.082(4) 0.081(4) 0.062(4) -0.030(3) -0.025(3) -0.005(3)
C52 0.062(3) 0.069(3) 0.029(2) -0.006(2) -0.011(2) -0.007(3)
C68 0.056(3) 0.038(2) 0.051(3) -0.0029(19) -0.014(2) -0.013(2)
C57 0.073(4) 0.030(2) 0.085(4) 0.005(2) -0.033(3) -0.004(2)
C56 0.050(3) 0.0269(19) 0.050(3) 0.0003(17) -0.011(2) -0.0053(18)
C48 0.039(3) 0.094(4) 0.072(4) -0.039(3) -0.007(3) 0.007(3)
C40 0.056(3) 0.070(3) 0.073(4) 0.027(3) -0.017(3) -0.042(3)
C49 0.055(3) 0.072(3) 0.037(2) 0.002(2) -0.001(2) -0.021(3)
C72 0.049(3) 0.055(3) 0.061(3) -0.005(2) -0.002(2) -0.031(2)
C47 0.073(4) 0.121(5) 0.057(3) 0.003(3) -0.012(3) -0.062(4)
C42 0.046(3) 0.034(2) 0.064(3) 0.005(2) -0.017(2) -0.0100(19)
C50 0.069(4) 0.095(4) 0.040(3) -0.009(3) 0.010(2) -0.042(3)
C70 0.040(2) 0.048(2) 0.049(3) -0.001(2) -0.022(2) -0.0055(19)
C44 0.041(2) 0.061(3) 0.062(3) 0.000(2) -0.024(2) -0.016(2)
C67 0.035(2) 0.043(2) 0.040(2) -0.0033(17) -0.0127(18) -0.0116(18)
C69 0.075(3) 0.046(2) 0.055(3) 0.011(2) -0.029(3) -0.029(2)
C41 0.041(2) 0.054(2) 0.047(3) -0.011(2) -0.005(2) -0.023(2)
C51 0.055(3) 0.083(4) 0.062(3) -0.007(3) 0.005(3) -0.032(3)
C45 0.049(2) 0.0259(18) 0.056(3) 0.0154(18) -0.026(2) -0.0139(18)
C46 0.074(3) 0.034(2) 0.030(2) 0.0070(16) -0.025(2) -0.020(2)
C54 0.048(3) 0.061(3) 0.031(2) -0.0043(19) -0.0095(19) -0.014(2)
C43 0.044(2) 0.045(2) 0.049(3) 0.0037(19) -0.018(2) -0.020(2)
C38 0.054(3) 0.034(2) 0.058(3) -0.0056(19) -0.019(2) -0.019(2)
C3 0.045(2) 0.038(2) 0.049(3) -0.0030(18) 0.002(2) -0.0189(19)
C27 0.051(3) 0.051(2) 0.056(3) -0.003(2) -0.006(2) -0.029(2)
C6 0.062(3) 0.049(3) 0.046(3) 0.002(2) -0.026(2) -0.011(2)
C25 0.041(2) 0.062(3) 0.032(2) 0.005(2) -0.0027(19) -0.010(2)
C29 0.079(4) 0.102(4) 0.040(3) 0.010(3) -0.004(3) -0.062(3)
C16 0.089(4) 0.037(2) 0.036(2) 0.0132(18) -0.032(2) -0.018(2)
C34 0.037(2) 0.041(2) 0.0269(19) 0.0065(15) -0.0022(16) -0.0215(18)
C32 0.066(3) 0.043(2) 0.050(3) -0.016(2) 0.006(2) -0.026(2)
C9 0.054(3) 0.037(2) 0.040(2) 0.0177(18) -0.019(2) -0.019(2)
C18 0.0283(19) 0.0351(19) 0.0297(19) -0.0012(15) -0.0089(15) -0.0069(16)
C26 0.050(2) 0.037(2) 0.031(2) -0.0033(16) -0.0034(18) -0.0220(19)
C17 0.032(2) 0.0300(18) 0.034(2) -0.0025(15) -0.0060(16) -0.0057(16)
C35 0.044(2) 0.049(2) 0.032(2) 0.0000(17) 0.0078(18) -0.024(2)
C4 0.040(2) 0.0314(18) 0.041(2) -0.0023(16) -0.0129(18) -0.0143(17)
C5 0.060(3) 0.044(2) 0.029(2) 0.0110(17) -0.009(2) -0.019(2)
C15 0.090(4) 0.0267(19) 0.035(2) 0.0127(16) -0.024(2) -0.024(2)
C14 0.068(3) 0.0321(19) 0.030(2) 0.0043(16) -0.015(2) -0.027(2)
C12 0.056(2) 0.0276(17) 0.0239(18) 0.0053(14) -0.0125(17) -0.0163(18)
C11 0.034(2) 0.0283(18) 0.040(2) 0.0027(15) -0.0102(17) -0.0096(16)
C20 0.045(2) 0.045(2) 0.037(2) 0.0125(18) -0.0175(19) -0.0191(19)
C31 0.050(2) 0.0325(19) 0.032(2) -0.0042(15) 0.0019(18) -0.0201(18)
C36 0.041(2) 0.041(2) 0.041(2) 0.0097(17) -0.0198(19) -0.0197(18)
C7 0.0298(18) 0.0281(17) 0.0310(19) 0.0070(14) -0.0112(15) -0.0136(15)
C24 0.038(2) 0.039(2) 0.0238(18) -0.0003(15) -0.0035(16) -0.0119(17)
C2 0.057(3) 0.033(2) 0.042(2) -0.0029(17) -0.013(2) -0.011(2)
C21 0.032(2) 0.038(2) 0.039(2) -0.0021(17) -0.0130(17) -0.0053(17)
C1 0.060(3) 0.036(2) 0.037(2) 0.0059(17) -0.012(2) -0.027(2)
C28 0.035(2) 0.041(2) 0.0272(19) -0.0032(15) -0.0024(16) -0.0153(17)
C10 0.0294(18) 0.0238(16) 0.0271(18) 0.0082(13) -0.0108(15) -0.0107(14)
C22 0.035(2) 0.042(2) 0.029(2) -0.0020(16) -0.0105(16) -0.0117(17)
C8 0.040(2) 0.0363(19) 0.0286(19) 0.0099(15) -0.0092(17) -0.0183(17)
C23 0.036(2) 0.0356(19) 0.0227(18) -0.0044(15) 0.0010(15) -0.0125(17)
C37 0.039(2) 0.036(2) 0.042(2) 0.0083(17) -0.0157(18) -0.0162(18)
C13 0.050(2) 0.0309(18) 0.0244(18) 0.0081(14) -0.0106(17) -0.0179(18)
C19 0.032(2) 0.0310(18) 0.039(2) 0.0014(16) -0.0005(17) -0.0104(16)
C33 0.0302(19) 0.0355(19) 0.0290(19) 0.0031(15) -0.0047(15) -0.0149(16)
C30 0.037(2) 0.0239(16) 0.033(2) 0.0031(14) -0.0059(16) -0.0158(15)
O1 0.0497(16) 0.0287(12) 0.0254(13) 0.0065(10) -0.0148(12) -0.0184(12)
O2 0.0495(16) 0.0270(12) 0.0260(13) 0.0089(10) -0.0143(12) -0.0217(12)
O3 0.0296(13) 0.0202(11) 0.0244(12) 0.0024(9) -0.0036(10) -0.0072(10)
O4 0.0321(13) 0.0255(11) 0.0205(12) 0.0056(9) -0.0043(10) -0.0107(10)
Cl3 0.1409(14) 0.0314(5) 0.0609(8) 0.0225(5) -0.0445(8) -0.0334(7)
Cl2 0.1639(16) 0.0483(7) 0.0626(8) 0.0233(6) -0.0765(10) -0.0279(9)
Cl7 0.0997(10) 0.0547(7) 0.0528(7) 0.0350(6) -0.0337(7) -0.0289(7)
Cl6 0.0790(9) 0.0277(5) 0.0808(9) 0.0194(5) -0.0345(7) -0.0077(5)
Cl1 0.1052(10) 0.0488(6) 0.0468(6) 0.0070(5) -0.0486(7) -0.0294(7)
P1 0.0501(7) 0.0468(6) 0.0306(5) 0.0004(4) 0.0076(5) -0.0243(5)
Cl4 0.0830(8) 0.0368(5) 0.0427(6) 0.0092(4) -0.0180(5) -0.0382(6)
P8 0.0438(6) 0.0423(5) 0.0232(5) 0.0030(4) -0.0049(4) -0.0103(5)
P5 0.0301(5) 0.0354(5) 0.0334(5) 0.0026(4) -0.0098(4) -0.0157(4)
Cl8 0.0593(7) 0.0529(6) 0.0259(5) 0.0121(4) -0.0057(4) -0.0252(5)
Cl5 0.0442(6) 0.0247(4) 0.0524(6) -0.0032(4) -0.0061(5) -0.0050(4)
Mo2 0.02272(14) 0.01898(13) 0.01706(13) 0.00237(10) -0.00210(11) -0.00732(11)
Mo1 0.03075(16) 0.02196(13) 0.01870(14) 0.00446(10) -0.00641(12) -0.01301(12)
Fe1 0.0232(2) 0.0193(2) 0.0197(2) 0.00288(17) -0.00540(19) -0.00797(19)
Fe4 0.0221(2) 0.0197(2) 0.0184(2) 0.00219(17) -0.00335(18) -0.00744(19)
Cu3 0.0274(2) 0.0255(2) 0.0228(2) -0.00251(16) -0.00410(17) -0.00781(17)
Cu7 0.0273(2) 0.0286(2) 0.0261(2) -0.00039(17) -0.00895(18) -0.00657(18)
Cu8 0.0277(2) 0.0278(2) 0.0314(2) 0.00055(17) -0.00957(19) -0.00838(18)
Cu2 0.0298(2) 0.0314(2) 0.0242(2) -0.00136(17) -0.00648(18) -0.01226(19)
Fe3 0.0214(2) 0.0210(2) 0.0189(2) 0.00355(17) -0.00348(18) -0.00738(19)
Fe2 0.0231(2) 0.0223(2) 0.0210(2) 0.00391(18) -0.00378(19) -0.00901(19)
Cu1 0.0366(3) 0.0443(3) 0.0312(3) -0.0156(2) 0.0024(2) -0.0174(2)
S5 0.0245(4) 0.0235(4) 0.0203(4) 0.0029(3) -0.0055(3) -0.0070(3)
P2 0.0276(5) 0.0261(4) 0.0226(4) 0.0020(3) -0.0021(4) -0.0122(4)
S6 0.0258(4) 0.0217(4) 0.0177(4) 0.0010(3) -0.0025(3) -0.0086(3)
S7 0.0238(4) 0.0239(4) 0.0203(4) 0.0008(3) -0.0009(3) -0.0075(3)
S4 0.0240(4) 0.0206(4) 0.0187(4) 0.0028(3) -0.0045(3) -0.0086(3)
S3 0.0287(4) 0.0208(4) 0.0255(4) 0.0021(3) -0.0085(3) -0.0087(3)
S9 0.0222(4) 0.0261(4) 0.0248(4) 0.0037(3) -0.0021(3) -0.0067(3)
S1 0.0285(4) 0.0289(4) 0.0251(4) 0.0049(3) -0.0060(4) -0.0151(4)
S2 0.0298(4) 0.0232(4) 0.0198(4) 0.0013(3) -0.0033(3) -0.0117(3)
P3 0.0345(5) 0.0318(5) 0.0224(4) -0.0040(4) -0.0012(4) -0.0148(4)
S8 0.0234(4) 0.0232(4) 0.0230(4) 0.0021(3) -0.0068(3) -0.0084(3)
P6 0.0316(5) 0.0330(5) 0.0296(5) 0.0023(4) -0.0130(4) -0.0097(4)
S11 0.0402(5) 0.0279(4) 0.0225(4) -0.0015(3) -0.0044(4) -0.0113(4)
P9 0.0433(6) 0.0297(5) 0.0342(5) 0.0013(4) -0.0073(4) -0.0186(4)
S10 0.0512(6) 0.0329(4) 0.0269(5) 0.0019(4) -0.0088(4) -0.0236(4)
P7 0.0249(4) 0.0247(4) 0.0278(5) -0.0007(3) -0.0047(4) -0.0059(4)
P4 0.0344(5) 0.0296(5) 0.0337(5) -0.0009(4) -0.0116(4) -0.0011(4)
P10 0.0372(6) 0.0471(6) 0.0432(6) 0.0031(5) -0.0078(5) -0.0153(5)
F1 0.084(2) 0.0740(19) 0.0492(17) -0.0102(14) -0.0210(15) -0.0159(17)
F6 0.0494(16) 0.086(2) 0.071(2) -0.0163(16) 0.0013(14) -0.0361(15)
F3 0.095(2) 0.0536(16) 0.0571(18) 0.0103(13) -0.0206(16) -0.0224(16)
F4 0.072(2) 0.0578(17) 0.108(3) 0.0292(17) -0.0389(19) -0.0255(16)
F5 0.075(2) 0.0722(19) 0.081(2) -0.0070(16) -0.0334(17) -0.0320(17)
F2 0.0404(16) 0.126(3) 0.083(2) 0.032(2) -0.0036(16) -0.0269(18)
C93 0.130(6) 0.132(6) 0.055(4) -0.013(4) -0.005(4) -0.085(5)
C94B 0.066(7) 0.081(8) 0.086(9) 0.013(6) 0.034(6) -0.001(6)
C94A 0.044(5) 0.045(5) 0.043(5) 0.005(4) -0.001(4) -0.014(4)
C99B 0.031(6) 0.039(6) 0.073(9) 0.022(6) -0.031(6) -0.014(5)

loop_
_geom_bond_atom_site_label_1
_geom_bond_atom_site_label_2
_geom_bond_distance
_geom_bond_site_symmetry_2
_geom_bond_publ_flag
C91 C94B 1.560(14) . ?
C91 C94A 1.797(13) . ?
C92 C53 1.506(7) . ?
C82 C66 1.494(7) . ?
C90 C59 1.526(7) . ?
C85 C84 1.468(7) . ?
C85 C93 1.479(8) . ?
C84 P1 1.900(5) . ?
C83 C47 1.592(7) . ?
C88 C27 1.532(6) . ?
C89 C74 1.522(6) . ?
C87 C69 1.515(6) . ?
C77 C76 1.517(6) . ?
C81 C80 1.510(7) . ?
C86 C70 1.524(6) . ?
C79 C38 1.531(6) . ?
C80 C36 1.523(5) . ?
C78 C64 1.491(6) . ?
C76 C75 1.522(5) . ?
C74 C28 1.522(5) . ?
C75 P4 1.821(4) . ?
C60 C2 1.519(6) . ?
C59 C3 1.513(7) . ?
C71 C35 1.528(5) . ?
C66 C41 1.538(5) . ?
C63 C62 1.544(8) . ?
C58 C6 1.520(6) . ?
C64 C42 1.464(6) . ?
C73 C72 1.528(6) . ?
C61 C62 1.491(8) . ?
C61 P4 1.798(4) . ?
C39 C37 1.514(6) . ?
C39 C40 1.538(6) . ?
C55 C54 1.514(6) . ?
C53 C52 1.487(7) . ?
C52 P8 1.832(5) . ?
C68 C67 1.518(5) . ?
C57 C56 1.513(6) . ?
C56 C17 1.518(5) . ?
C48 C94A 1.297(10) . ?
C48 C94B 1.452(11) . ?
C48 P1 1.842(6) . ?
C49 C50 1.460(7) . ?
C49 P8 1.801(5) . ?
C72 C19 1.525(6) . ?
C47 C29 1.498(7) . ?
C42 P4 1.873(4) . ?
C50 C51 1.532(7) . ?
C70 C21 1.520(5) . ?
C44 C43 1.530(6) . ?
C67 C22 1.530(5) . ?
C69 C20 1.517(6) . ?
C41 P5 1.827(4) . ?
C45 C9 1.377(6) . ?
C45 C11 1.409(5) . ?
C45 Cl6 1.728(4) . ?
C46 C12 1.382(5) . ?
C46 C16 1.402(5) . ?
C46 Cl1 1.731(4) . ?
C54 C18 1.532(5) . ?
C43 C33 1.517(5) . ?
C38 C4 1.521(5) . ?
C3 P9 1.801(4) . ?
C27 C26 1.509(6) . ?
C6 C5 1.516(6) . ?
C25 C24 1.513(6) . ?
C29 P1 1.815(5) . ?
C16 C15 1.375(6) . ?
C16 Cl2 1.728(4) . ?
C34 C35 1.517(5) . ?
C34 P2 1.834(4) . ?
C32 C31 1.528(5) . ?
C9 C8 1.395(5) . ?
C9 Cl7 1.721(4) . ?
C18 P7 1.827(4) . ?
C26 P3 1.837(4) . ?
C17 P7 1.834(4) . ?
C4 P9 1.806(4) . ?
C5 P8 1.806(4) . ?
C15 C14 1.396(6) . ?
C15 Cl3 1.732(4) . ?
C14 C13 1.390(5) . ?
C14 Cl4 1.732(4) . ?
C12 O1 1.329(4) . ?
C12 C13 1.418(5) . ?
C11 C10 1.392(5) . ?
C11 Cl5 1.731(4) . ?
C20 P6 1.831(4) . ?
C31 C30 1.518(5) . ?
C36 P5 1.831(4) . ?
C7 O4 1.319(4) . ?
C7 C8 1.399(5) . ?
C7 C10 1.416(5) . ?
C24 C23 1.528(5) . ?
C2 C1 1.529(6) . ?
C21 P6 1.837(4) . ?
C1 P9 1.802(4) . ?
C28 P3 1.826(4) . ?
C10 O3 1.331(4) . ?
C22 P6 1.830(4) . ?
C8 Cl8 1.726(4) . ?
C23 P3 1.835(4) . ?
C37 P5 1.837(4) . ?
C13 O2 1.322(4) . ?
C19 P7 1.834(4) . ?
C33 P2 1.828(4) . ?
C30 P2 1.832(3) . ?
O1 Mo1 2.066(2) . ?
O2 Mo1 2.097(2) . ?
O3 Mo2 2.072(2) . ?
O4 Mo2 2.098(2) . ?
P1 Mo1 2.6022(12) . ?
P8 S11 2.0060(14) . ?
P5 Cu8 2.2515(10) . ?
Mo2 S7 2.3354(9) . ?
Mo2 S6 2.3757(9) . ?
Mo2 S5 2.4180(9) . ?
Mo2 P2 2.5941(9) . ?
Mo2 Cu3 2.6838(6) . ?
Mo2 Fe3 2.7003(6) . ?
Mo2 Fe4 2.7140(6) . ?
Mo1 S1 2.3383(9) . ?
Mo1 S2 2.3649(9) . ?
Mo1 S3 2.4188(10) . ?
Mo1 Cu2 2.6798(7) . ?
Mo1 Fe1 2.6829(6) . ?
Mo1 Fe2 2.7162(6) . ?
Fe1 S3 2.2513(9) . ?
Fe1 S8 2.2689(9) . ?
Fe1 S2 2.2813(10) . ?
Fe1 S4 2.3317(9) . ?
Fe1 Fe2 2.6422(8) . ?
Fe1 Fe4 2.7279(7) . ?
Fe1 Cu1 2.7384(7) . ?
Fe1 Cu7 2.7447(7) . ?
Fe1 Cu2 2.8916(6) . ?
Fe4 S7 2.2380(9) . ?
Fe4 S8 2.2706(9) . ?
Fe4 S6 2.2926(9) . ?
Fe4 S4 2.3346(9) . ?
Fe4 Fe3 2.6228(8) . ?
Fe4 Cu1 2.8575(8) . ?
Fe4 Cu3 2.9659(7) . ?
Cu3 S11 2.2356(10) . ?
Cu3 S7 2.2376(9) . ?
Cu3 S5 2.2534(9) . ?
Cu3 S4 2.7141(9) . ?
Cu3 Fe3 2.9702(7) . ?
Cu7 P7 2.2594(11) . ?
Cu7 P6 2.2625(10) . ?
Cu7 S3 2.4560(10) . ?
Cu7 S8 2.4877(9) . ?
Cu8 P4 2.2714(11) . ?
Cu8 S9 2.3871(10) . ?
Cu8 S5 2.5191(10) . ?
Cu8 Fe3 2.7284(7) . ?
Cu2 S10 2.2336(10) . ?
Cu2 S1 2.2366(10) . ?
Cu2 S3 2.2666(9) . ?
Cu2 S4 2.6602(9) . ?
Cu2 Fe2 2.8913(7) . ?
Fe3 S9 2.2124(10) . ?
Fe3 S6 2.2542(9) . ?
Fe3 S5 2.2622(9) . ?
Fe3 S4 2.3372(9) . ?
Fe3 Fe2 2.7020(7) . ?
Fe2 S9 2.2141(10) . ?
Fe2 S1 2.2512(9) . ?
Fe2 S2 2.2821(10) . ?
Fe2 S4 2.3358(10) . ?
Cu1 P3 2.2181(10) . ?
Cu1 S8 2.2512(10) . ?
Cu1 S2 2.5689(9) . ?
Cu1 S6 2.7448(10) . ?
P9 S10 2.0024(12) . ?
P10 F2 1.584(3) . ?
P10 F6 1.588(3) . ?
P10 F1 1.589(3) . ?
P10 F5 1.591(3) . ?
P10 F4 1.594(3) . ?
P10 F3 1.595(3) . ?
O5 C99B 1.373(15) . ?
O5 C141 1.70(3) . ?
C99 C99B 1.008(19) . ?
C99 C99 1.84(4) 2_577 ?
C99 C99C 1.92(2) . ?
C94B C94A 1.362(14) . ?
C99C C99B 1.43(2) . ?
C130 C130 1.202(18) 2_666 ?
C130 C131 1.600(16) . ?
C141 C140 1.87(3) . ?
